data_7244742
loop_
_publ_author_name
'Ueda, Masafumi'
'Mazaki, Yasuhiro'

_publ_section_title
;
 Synthesis and crystal structure of a sulphur-bridged molecular hoop
 consisting of 5,7,12,14-tetrathiapentacene
;
_journal_issue 18
_journal_name_full 'RSC Advances'
_journal_page_first 10870
_journal_page_last 10874
_journal_paper_doi 10.1039/D2RA00489E
_journal_volume 12
_journal_year 2022
_chemical_formula_moiety 'C22 H16 S5, C6 H6'
_chemical_formula_sum 'C28 H22 S5'
_chemical_formula_weight 518.75
_space_group_crystal_system triclinic
_space_group_IT_number 2
_space_group_name_Hall '-P 1'
_space_group_name_H-M_alt 'P -1'
_atom_sites_solution_hydrogens geom
_atom_sites_solution_primary dual
_audit_creation_date 2022-02-16
_audit_creation_method
;
Olex2 1.5
(compiled 2021.12.09 svn.r5202d8cf for OlexSys, GUI svn.r6439)
;
_audit_update_record
;
2022-02-21 deposited with the CCDC.	2022-03-28 downloaded from the CCDC.
;
_cell_angle_alpha 76.325(2)
_cell_angle_beta 78.743(2)
_cell_angle_gamma 88.930(2)
_cell_formula_units_Z 1
_cell_length_a 9.6067(3)
_cell_length_b 11.3115(2)
_cell_length_c 11.6687(2)
_cell_measurement_reflns_used 6457
_cell_measurement_temperature 100.15
_cell_measurement_theta_max 70.8950
_cell_measurement_theta_min 3.9760
_cell_volume 1207.84(5)
_computing_cell_refinement 'CrysAlisPro 1.171.41.116a (Rigaku OD, 2021)'
_computing_data_collection 'CrysAlisPro 1.171.41.116a (Rigaku OD, 2021)'
_computing_data_reduction 'CrysAlisPro 1.171.41.116a (Rigaku OD, 2021)'
_computing_molecular_graphics 'Olex2 1.5 (Dolomanov et al., 2009)'
_computing_publication_material 'Olex2 1.5 (Dolomanov et al., 2009)'
_computing_structure_refinement 'SHELXL 2018/3 (Sheldrick, 2015)'
_computing_structure_solution 'SHELXT 2018/2 (Sheldrick, 2018)'
_diffrn_ambient_temperature 100.15
_diffrn_detector 'Hybrid Pixel Array Detector'
_diffrn_detector_area_resol_mean 10.0000
_diffrn_detector_type HyPix
_diffrn_measured_fraction_theta_full 0.988
_diffrn_measured_fraction_theta_max 0.963
_diffrn_measurement_details
;
List of Runs (angles in degrees, time in seconds):

  # Type    Start    End  Width  t~exp~   \w     \q     \k     \f   Frames
#--------------------------------------------------------------------------
  1  \w      2.00  33.00   0.50    0.05    --    0.00  72.00-132.00   62
  2  \w     43.00  81.00   0.50    0.05    --    0.00  72.00-132.00   76
  3  \w     11.00 132.00   0.50    0.05    --   55.92  72.00-132.00  242
  4  \w     66.00 177.00   0.50    0.05    --  111.84  72.00-132.00  222
  5  \w     76.00 178.00   0.50    0.05    --  111.84   0.00-150.00  204
  6  \w     13.00  66.00   0.50    0.05    --  111.84   0.00-150.00  106
  7  \w      2.00  47.00   0.50    0.05    --    0.00 -99.00-150.00   90
  8  \w     36.00 104.00   0.50    0.05    --   55.92-125.00 -60.00  136
  9  \w     71.00 108.00   0.50    0.05    --  111.84-111.00 -90.00   74
 10  \w     60.00 108.00   0.50    0.05    --  111.84-111.00-180.00   96
 11  \w     77.00 108.00   0.50    0.05    --  111.84-111.00   0.00   62
 12  \w     34.00  93.00   0.50    0.05    --   55.92-125.00 120.00  118
 13  \w     75.00 107.00   0.50    0.05    --  111.84-111.00  90.00   64
 14  \w     38.00 101.00   0.50    0.05    --  111.84-111.00 150.00  126
 15  \w     24.00  65.00   0.50    0.05    --  111.84-111.00  90.00   82
 16  \w     37.00  63.00   0.50    0.05    --  111.84-111.00   0.00   52
 17  \w     35.00  61.00   0.50    0.05    --  111.84-111.00-120.00   52
 18  \w     27.00  53.00   0.50    0.05    --  111.84-111.00-180.00   52
 19  \w     19.00  44.00   0.50    0.05    --    0.00 -99.00 -60.00   50
 20  \w    -42.00  17.00   0.50    0.05    --   55.92 -15.00 -30.00  118
 21  \w    -17.00   9.00   0.50    0.05    --    0.00 -72.00  96.00   52
 22  \w     20.00  45.00   0.50    0.05    --    0.00 -72.00  96.00   50
 23  \w     33.00  90.00   0.50    0.05    --   55.92 -72.00  96.00  114
 24  \w     43.00  72.00   0.50    0.05    --  111.84 -63.00 150.00   58
 25  \w     57.00  83.00   0.50    0.05    --  111.84 -72.00  96.00   52
 26  \w     32.00  57.00   0.50    0.05    --  111.84 -50.00 -90.00   50
 27  \w     28.00  53.00   0.50    0.05    --  111.84 -50.00-120.00   50
 28  \w     27.00  53.00   0.50    0.05    --  111.84 -50.00-180.00   52
 29  \w     49.00  74.00   0.50    0.05    --  111.84 -63.00-150.00   50
 30  \w     31.00  57.00   0.50    0.05    --  111.84 -50.00  90.00   52
 31  \w     27.00  57.00   0.50    0.05    --  111.84 -50.00 120.00   60
 32  \w     27.00  52.00   0.50    0.05    --  111.84 -50.00 150.00   50
 33  \w    -33.00  18.00   0.50    0.05    --   55.92 -15.00 -90.00  102
 34  \w    -79.00 -36.00   0.50    0.05    -- -106.00  72.00-132.00   86
 35  \w    -56.00 -31.00   0.50    0.05    --  -55.92  72.00-132.00   50
 36  \w    -57.00 -32.00   0.50    0.05    -- -106.00  50.00   0.00   50
 37  \w    -53.00 -27.00   0.50    0.05    -- -106.00  50.00  60.00   52
 38  \w     -2.00  27.00   0.50    0.05    --  -55.92  45.00  30.00   58
 39  \w    -51.00 -25.00   0.50    0.05    --  -55.92  45.00  30.00   52
 40  \w    -22.00  18.00   0.50    0.05    --  -55.92  15.00 -30.00   80
 41  \w    -20.00   5.00   0.50    0.05    --  -55.92  15.00 -90.00   50
 42  \w    -13.00  24.00   0.50    0.05    --  -55.92  15.00-150.00   74
 43  \w    -24.00  14.00   0.50    0.05    --  -55.92  15.00-180.00   76
 44  \w    -63.00 -24.00   0.50    0.05    -- -106.00   0.00 -60.00   78
 45  \w   -176.00 -76.00   0.50    0.05    -- -106.00   0.00 -60.00  200
 46  \w    -80.00 -23.00   0.50    0.05    -- -106.00 111.00 -60.00  114
 47  \w    -62.00 -29.00   0.50    0.05    -- -106.00 111.00 -30.00   66
 48  \w    -80.00 -23.00   0.50    0.05    -- -106.00 111.00  30.00  114
 49  \w    -86.00 -25.00   0.50    0.05    --  -55.92 125.00 -90.00  122
 50  \w    -68.00 -23.00   0.50    0.05    -- -106.00 111.00-120.00   90
 51  \w   -127.00 -13.00   0.50    0.05    --  -55.92 -72.00  96.00  228
 52  \w   -112.00 -86.00   0.50    0.05    -- -106.00 -72.00  96.00   52
 53  \w   -155.00-125.00   0.50    0.05    -- -106.00 -72.00  96.00   60
 54  \w   -143.00 -88.00   0.50    0.05    --  -55.92-125.00 -90.00  110
 55  \w     92.00 144.00   0.50    0.05    --  111.84 178.00  30.00  104
 56  \w     63.00  88.00   0.50    0.05    --  111.84 178.00 120.00   50
 57  \w     94.00 142.00   0.50    0.05    --  111.84 178.00 120.00   96
 58  \w    111.00 137.00   0.50    0.05    --  111.84 178.00-180.00   52
;
_diffrn_measurement_device 'four-circle diffractometer'
_diffrn_measurement_device_type 'XtaLAB Synergy, Dualflex, HyPix'
_diffrn_measurement_method '\w scans'
_diffrn_orient_matrix_type 'CrysAlisPro convention (1999,Acta A55,543-557)'
_diffrn_orient_matrix_UB_11 0.0251294000
_diffrn_orient_matrix_UB_12 -0.1048610000
_diffrn_orient_matrix_UB_13 0.1045391000
_diffrn_orient_matrix_UB_21 0.1614375000
_diffrn_orient_matrix_UB_22 0.0248504000
_diffrn_orient_matrix_UB_23 -0.0398082000
_diffrn_orient_matrix_UB_31 -0.0079743000
_diffrn_orient_matrix_UB_32 0.0897218000
_diffrn_orient_matrix_UB_33 0.0817932000
_diffrn_radiation_monochromator mirror
_diffrn_radiation_probe x-ray
_diffrn_radiation_type 'Cu K\a'
_diffrn_radiation_wavelength 1.54184
_diffrn_reflns_av_R_equivalents 0.0311
_diffrn_reflns_av_unetI/netI 0.0351
_diffrn_reflns_Laue_measured_fraction_full 0.988
_diffrn_reflns_Laue_measured_fraction_max 0.963
_diffrn_reflns_limit_h_max 11
_diffrn_reflns_limit_h_min -11
_diffrn_reflns_limit_k_max 13
_diffrn_reflns_limit_k_min -12
_diffrn_reflns_limit_l_max 14
_diffrn_reflns_limit_l_min -11
_diffrn_reflns_number 10752
_diffrn_reflns_point_group_measured_fraction_full 0.988
_diffrn_reflns_point_group_measured_fraction_max 0.963
_diffrn_reflns_theta_full 67.684
_diffrn_reflns_theta_max 71.050
_diffrn_reflns_theta_min 3.976
_diffrn_source 'micro-focus sealed X-ray tube'
_diffrn_source_type 'PhotonJet (Cu) X-ray Source'
_exptl_absorpt_coefficient_mu 4.534
_exptl_absorpt_correction_T_max 1.00000
_exptl_absorpt_correction_T_min 0.38469
_exptl_absorpt_correction_type multi-scan
_exptl_absorpt_process_details
;
CrysAlisPro 1.171.41.116a (Rigaku Oxford Diffraction, 2021)
Empirical absorption correction using spherical harmonics,
implemented in SCALE3 ABSPACK scaling algorithm.
;
_exptl_crystal_colour colourless
_exptl_crystal_colour_primary colourless
_exptl_crystal_density_diffrn 1.426
_exptl_crystal_description block
_exptl_crystal_F_000 540
_exptl_crystal_size_max 0.534
_exptl_crystal_size_mid 0.164
_exptl_crystal_size_min 0.131
_refine_diff_density_max 0.430
_refine_diff_density_min -0.348
_refine_diff_density_rms 0.065
_refine_ls_extinction_method none
_refine_ls_goodness_of_fit_ref 1.096
_refine_ls_hydrogen_treatment constr
_refine_ls_matrix_type full
_refine_ls_number_parameters 299
_refine_ls_number_reflns 4499
_refine_ls_number_restraints 0
_refine_ls_restrained_S_all 1.096
_refine_ls_R_factor_all 0.0391
_refine_ls_R_factor_gt 0.0380
_refine_ls_shift/su_max 0.001
_refine_ls_shift/su_mean 0.000
_refine_ls_structure_factor_coef Fsqd
_refine_ls_weighting_details 'w=1/[\s^2^(Fo^2^)+(0.0399P)^2^+1.0292P] where P=(Fo^2^+2Fc^2^)/3'
_refine_ls_weighting_scheme calc
_refine_ls_wR_factor_gt 0.0933
_refine_ls_wR_factor_ref 0.0942
_reflns_Friedel_coverage 0.000
_reflns_number_gt 4392
_reflns_number_total 4499
_reflns_threshold_expression 'I > 2\s(I)'
_cod_data_source_file d2ra00489e2.cif
_cod_data_source_block exp_1694_auto
_cod_database_code 7244742
_shelx_shelxl_version_number 2018/3
_chemical_oxdiff_formula C50H38S10
_chemical_oxdiff_usercomment 'phenylene 2mer -100deg'
_shelx_space_group_comment
;
The symmetry employed for this shelxl refinement is uniquely defined
by the following loop, which should always be used as a source of
symmetry information in preference to the above space-group names.
They are only intended as comments.
;
_shelx_estimated_absorpt_t_max 0.588
_shelx_estimated_absorpt_t_min 0.196
_olex2_refinement_description
;
1. Fixed Uiso
 At 1.2 times of:
  All C(H) groups, All C(H,H) groups
 At 1.5 times of:
  All C(H,H,H) groups
2.a Secondary CH2 refined with riding coordinates:
 C19(H19A,H19B), C20(H20A,H20B), C21(H21A,H21B)
2.b Aromatic/amide H refined with riding coordinates:
 C1(H1), C3(H3), C4(H4), C7(H7), C13(H13), C16(H16), C17(H17), C24(H24),
 C25(H25), C23(H23), C28(H28), C27(H27), C26(H26)
2.c Idealised Me refined as rotating group:
 C22(H22A,H22B,H22C)
;
_olex2_submission_special_instructions 'No special instructions were received'
_oxdiff_exptl_absorpt_empirical_details
;
Empirical correction (ABSPACK) includes:
- Absorption correction using spherical harmonics
- Frame scaling
;
_oxdiff_exptl_absorpt_empirical_full_max 1.751
_oxdiff_exptl_absorpt_empirical_full_min 0.604

loop_
_space_group_symop_operation_xyz
'x, y, z'
'-x, -y, -z'

loop_
_atom_site_label
_atom_site_type_symbol
_atom_site_fract_x
_atom_site_fract_y
_atom_site_fract_z
_atom_site_U_iso_or_equiv
_atom_site_adp_type
_atom_site_occupancy
_atom_site_site_symmetry_order
_atom_site_calc_flag
_atom_site_refinement_flags_posn
_atom_site_refinement_flags_adp
_atom_site_refinement_flags_occupancy
_atom_site_disorder_assembly
_atom_site_disorder_group
S4 S 0.44793(5) 0.57062(4) 0.87542(4) 0.01528(12) Uani 1 1 d . . . . .
S5 S 0.13686(5) 1.02485(5) 0.07437(5) 0.01674(13) Uani 1 1 d . . . . .
S2 S 0.15334(5) 0.57635(4) 0.51492(4) 0.01469(12) Uani 1 1 d . . . . .
S3 S 0.72939(5) 0.65450(5) 0.67584(4) 0.01637(13) Uani 1 1 d . . . . .
S1 S 0.43624(5) 0.67418(5) 0.32142(4) 0.01439(12) Uani 1 1 d . . . . .
C12 C 0.5634(2) 0.64311(18) 0.63459(18) 0.0140(4) Uani 1 1 d . . . . .
C6 C 0.2749(2) 0.75000(18) 0.31257(18) 0.0126(4) Uani 1 1 d . . . . .
C11 C 0.4404(2) 0.60425(17) 0.72079(18) 0.0126(4) Uani 1 1 d . . . . .
C15 C 0.5586(2) 0.69068(18) 0.88203(18) 0.0138(4) Uani 1 1 d . . . . .
C5 C 0.1505(2) 0.70603(18) 0.39562(18) 0.0130(4) Uani 1 1 d . . . . .
C1 C 0.2708(2) 0.84979(18) 0.21775(18) 0.0142(4) Uani 1 1 d . . . . .
H1 H 0.355939 0.881409 0.163164 0.017 Uiso 1 1 calc R U . . .
C8 C 0.4335(2) 0.64867(18) 0.47721(18) 0.0126(4) Uani 1 1 d . . . . .
C14 C 0.6804(2) 0.72922(18) 0.79438(18) 0.0142(4) Uani 1 1 d . . . . .
C9 C 0.3110(2) 0.60630(18) 0.56267(18) 0.0126(4) Uani 1 1 d . . . . .
C10 C 0.3110(2) 0.58616(18) 0.68635(18) 0.0134(4) Uani 1 1 d . . . . .
C2 C 0.1419(2) 0.90376(18) 0.20241(18) 0.0140(4) Uani 1 1 d . . . . .
C3 C 0.0181(2) 0.86019(19) 0.28459(19) 0.0165(4) Uani 1 1 d . . . . .
H3 H -0.069860 0.896777 0.274253 0.020 Uiso 1 1 calc R U . . .
C19 C 0.1797(2) 0.53848(18) 0.77941(18) 0.0144(4) Uani 1 1 d . . . . .
H19A H 0.094769 0.572347 0.748459 0.017 Uiso 1 1 calc R U . . .
H19B H 0.182139 0.566625 0.853147 0.017 Uiso 1 1 calc R U . . .
C4 C 0.0232(2) 0.76258(19) 0.38234(18) 0.0152(4) Uani 1 1 d . . . . .
H4 H -0.060899 0.734681 0.440088 0.018 Uiso 1 1 calc R U . . .
C7 C 0.5591(2) 0.66897(18) 0.51292(18) 0.0145(4) Uani 1 1 d . . . . .
H7 H 0.641466 0.700333 0.454465 0.017 Uiso 1 1 calc R U . . .
C20 C 0.1670(2) 0.39883(19) 0.81130(19) 0.0171(4) Uani 1 1 d . . . . .
H20A H 0.154441 0.371552 0.739249 0.021 Uiso 1 1 calc R U . . .
H20B H 0.256665 0.365349 0.833326 0.021 Uiso 1 1 calc R U . . .
C13 C 0.7697(2) 0.81953(19) 0.80474(19) 0.0158(4) Uani 1 1 d . . . . .
H13 H 0.850525 0.847744 0.743242 0.019 Uiso 1 1 calc R U . . .
C18 C 0.7409(2) 0.86898(18) 0.90560(19) 0.0150(4) Uani 1 1 d . . . . .
C16 C 0.5281(2) 0.74264(19) 0.98082(19) 0.0168(4) Uani 1 1 d . . . . .
H16 H 0.443995 0.718638 1.039716 0.020 Uiso 1 1 calc R U . . .
C17 C 0.6210(2) 0.82974(19) 0.99323(19) 0.0164(4) Uani 1 1 d . . . . .
H17 H 0.601962 0.862460 1.062376 0.020 Uiso 1 1 calc R U . . .
C21 C 0.0438(2) 0.3470(2) 0.9147(2) 0.0209(5) Uani 1 1 d . . . . .
H21A H 0.043514 0.257092 0.930552 0.025 Uiso 1 1 calc R U . . .
H21B H 0.059756 0.369870 0.988039 0.025 Uiso 1 1 calc R U . . .
C22 C -0.1010(2) 0.3906(2) 0.8911(2) 0.0233(5) Uani 1 1 d . . . . .
H22A H -0.112962 0.377725 0.813381 0.035 Uiso 1 1 calc R U . . .
H22B H -0.107836 0.477489 0.889617 0.035 Uiso 1 1 calc R U . . .
H22C H -0.175428 0.344706 0.955038 0.035 Uiso 1 1 calc R U . . .
C24 C 0.2166(3) 0.9508(2) 0.5371(2) 0.0309(6) Uani 1 1 d . . . . .
H24 H 0.189780 0.956970 0.461795 0.037 Uiso 1 1 calc R U . . .
C25 C 0.1506(3) 0.8652(2) 0.6369(3) 0.0337(6) Uani 1 1 d . . . . .
H25 H 0.078385 0.812367 0.630337 0.040 Uiso 1 1 calc R U . . .
C23 C 0.3215(3) 1.0278(2) 0.5463(3) 0.0346(6) Uani 1 1 d . . . . .
H23 H 0.366416 1.087157 0.477454 0.042 Uiso 1 1 calc R U . . .
C28 C 0.3614(3) 1.0185(3) 0.6556(3) 0.0408(7) Uani 1 1 d . . . . .
H28 H 0.433899 1.071306 0.661792 0.049 Uiso 1 1 calc R U . . .
C27 C 0.2955(4) 0.9321(3) 0.7566(3) 0.0431(7) Uani 1 1 d . . . . .
H27 H 0.322777 0.925195 0.831799 0.052 Uiso 1 1 calc R U . . .
C26 C 0.1894(4) 0.8560(2) 0.7463(3) 0.0417(7) Uani 1 1 d . . . . .
H26 H 0.143158 0.797208 0.815001 0.050 Uiso 1 1 calc R U . . .

loop_
_atom_site_aniso_label
_atom_site_aniso_U_11
_atom_site_aniso_U_22
_atom_site_aniso_U_33
_atom_site_aniso_U_23
_atom_site_aniso_U_13
_atom_site_aniso_U_12
S4 0.0180(3) 0.0175(2) 0.0103(2) -0.00175(19) -0.00415(19) -0.00475(19)
S5 0.0193(3) 0.0171(2) 0.0149(2) -0.00105(19) -0.00887(19) -0.00346(19)
S2 0.0145(2) 0.0162(2) 0.0133(2) -0.00156(19) -0.00469(18) -0.00359(18)
S3 0.0115(2) 0.0255(3) 0.0146(2) -0.0092(2) -0.00323(18) 0.00201(19)
S1 0.0138(2) 0.0201(3) 0.0102(2) -0.00564(19) -0.00230(18) 0.00353(18)
C12 0.0145(10) 0.0141(10) 0.0152(10) -0.0058(8) -0.0045(8) 0.0016(8)
C6 0.0131(9) 0.0144(9) 0.0128(10) -0.0069(8) -0.0038(8) 0.0016(7)
C11 0.0161(10) 0.0113(9) 0.0115(9) -0.0031(7) -0.0046(8) 0.0011(7)
C15 0.0145(10) 0.0143(9) 0.0136(10) -0.0024(8) -0.0063(8) -0.0004(7)
C5 0.0163(10) 0.0127(9) 0.0119(9) -0.0044(8) -0.0051(8) -0.0021(7)
C1 0.0141(10) 0.0182(10) 0.0121(9) -0.0068(8) -0.0025(7) -0.0028(8)
C8 0.0147(10) 0.0123(9) 0.0122(10) -0.0052(8) -0.0033(8) 0.0027(7)
C14 0.0148(10) 0.0172(10) 0.0115(9) -0.0038(8) -0.0046(8) 0.0029(8)
C9 0.0127(9) 0.0120(9) 0.0149(10) -0.0054(8) -0.0046(8) 0.0009(7)
C10 0.0161(10) 0.0117(9) 0.0125(10) -0.0040(8) -0.0016(8) -0.0004(7)
C2 0.0180(10) 0.0147(10) 0.0116(9) -0.0048(8) -0.0060(8) -0.0013(8)
C3 0.0154(10) 0.0174(10) 0.0191(11) -0.0068(8) -0.0061(8) 0.0018(8)
C19 0.0149(10) 0.0166(10) 0.0122(9) -0.0040(8) -0.0029(8) -0.0002(8)
C4 0.0134(10) 0.0187(10) 0.0141(10) -0.0054(8) -0.0016(8) -0.0029(8)
C7 0.0125(9) 0.0176(10) 0.0136(10) -0.0060(8) -0.0004(8) 0.0009(8)
C20 0.0148(10) 0.0156(10) 0.0198(11) -0.0022(8) -0.0030(8) -0.0008(8)
C13 0.0132(9) 0.0190(10) 0.0149(10) -0.0026(8) -0.0036(8) -0.0009(8)
C18 0.0166(10) 0.0140(9) 0.0151(10) -0.0005(8) -0.0081(8) -0.0012(8)
C16 0.0157(10) 0.0184(10) 0.0142(10) -0.0012(8) -0.0013(8) -0.0020(8)
C17 0.0191(10) 0.0179(10) 0.0137(10) -0.0050(8) -0.0050(8) 0.0008(8)
C21 0.0214(11) 0.0216(11) 0.0177(11) -0.0002(9) -0.0036(9) -0.0066(9)
C22 0.0173(11) 0.0319(12) 0.0210(11) -0.0099(10) 0.0008(9) -0.0081(9)
C24 0.0371(14) 0.0254(12) 0.0325(14) -0.0155(11) -0.0022(11) 0.0054(11)
C25 0.0337(14) 0.0231(12) 0.0435(16) -0.0173(11) 0.0058(12) -0.0003(10)
C23 0.0346(14) 0.0266(13) 0.0387(15) -0.0105(11) 0.0054(12) -0.0002(11)
C28 0.0300(14) 0.0393(16) 0.060(2) -0.0224(15) -0.0119(13) 0.0049(12)
C27 0.0592(19) 0.0390(16) 0.0395(16) -0.0177(13) -0.0216(14) 0.0277(14)
C26 0.063(2) 0.0195(12) 0.0350(15) -0.0054(11) 0.0068(14) 0.0103(12)

loop_
_atom_type_symbol
_atom_type_description
_atom_type_scat_dispersion_real
_atom_type_scat_dispersion_imag
_atom_type_scat_source
C C 0.0181 0.0091 'International Tables Vol C Tables 4.2.6.8 and 6.1.1.4'
H H 0.0000 0.0000 'International Tables Vol C Tables 4.2.6.8 and 6.1.1.4'
S S 0.3331 0.5567 'International Tables Vol C Tables 4.2.6.8 and 6.1.1.4'

loop_
_geom_angle_atom_site_label_1
_geom_angle_atom_site_label_2
_geom_angle_atom_site_label_3
_geom_angle
_geom_angle_site_symmetry_1
_geom_angle_site_symmetry_3
_geom_angle_publ_flag
C15 S4 C11 101.86(9) . . ?
C18 S5 C2 100.45(9) 2_676 . ?
C5 S2 C9 101.21(9) . . ?
C12 S3 C14 100.55(9) . . ?
C6 S1 C8 100.35(9) . . ?
C11 C12 S3 121.51(15) . . ?
C7 C12 S3 118.13(16) . . ?
C7 C12 C11 120.30(18) . . ?
C5 C6 S1 120.69(15) . . ?
C1 C6 S1 119.18(15) . . ?
C1 C6 C5 120.02(18) . . ?
C12 C11 S4 119.72(15) . . ?
C12 C11 C10 120.88(18) . . ?
C10 C11 S4 119.34(15) . . ?
C14 C15 S4 121.33(16) . . ?
C16 C15 S4 119.10(16) . . ?
C16 C15 C14 119.44(19) . . ?
C6 C5 S2 120.51(15) . . ?
C4 C5 S2 119.82(16) . . ?
C4 C5 C6 119.65(19) . . ?
C6 C1 H1 119.9 . . ?
C6 C1 C2 120.14(19) . . ?
C2 C1 H1 119.9 . . ?
C9 C8 S1 121.61(15) . . ?
C7 C8 S1 117.89(15) . . ?
C7 C8 C9 120.48(18) . . ?
C15 C14 S3 119.97(16) . . ?
C13 C14 S3 119.52(16) . . ?
C13 C14 C15 120.31(19) . . ?
C8 C9 S2 119.66(15) . . ?
C8 C9 C10 120.81(18) . . ?
C10 C9 S2 119.53(15) . . ?
C11 C10 C19 120.92(18) . . ?
C9 C10 C11 117.80(18) . . ?
C9 C10 C19 121.15(18) . . ?
C1 C2 S5 119.46(16) . . ?
C3 C2 S5 120.56(16) . . ?
C3 C2 C1 119.95(19) . . ?
C2 C3 H3 120.1 . . ?
C2 C3 C4 119.84(19) . . ?
C4 C3 H3 120.1 . . ?
C10 C19 H19A 109.2 . . ?
C10 C19 H19B 109.2 . . ?
C10 C19 C20 112.26(17) . . ?
H19A C19 H19B 107.9 . . ?
C20 C19 H19A 109.2 . . ?
C20 C19 H19B 109.2 . . ?
C5 C4 C3 120.33(19) . . ?
C5 C4 H4 119.8 . . ?
C3 C4 H4 119.8 . . ?
C12 C7 C8 119.58(19) . . ?
C12 C7 H7 120.2 . . ?
C8 C7 H7 120.2 . . ?
C19 C20 H20A 108.9 . . ?
C19 C20 H20B 108.9 . . ?
H20A C20 H20B 107.7 . . ?
C21 C20 C19 113.57(18) . . ?
C21 C20 H20A 108.9 . . ?
C21 C20 H20B 108.9 . . ?
C14 C13 H13 120.0 . . ?
C14 C13 C18 120.02(19) . . ?
C18 C13 H13 120.0 . . ?
C13 C18 S5 120.16(16) . 2_676 ?
C17 C18 S5 120.08(16) . 2_676 ?
C17 C18 C13 119.66(19) . . ?
C15 C16 H16 120.0 . . ?
C17 C16 C15 120.02(19) . . ?
C17 C16 H16 120.0 . . ?
C18 C17 C16 120.48(19) . . ?
C18 C17 H17 119.8 . . ?
C16 C17 H17 119.8 . . ?
C20 C21 H21A 108.8 . . ?
C20 C21 H21B 108.8 . . ?
H21A C21 H21B 107.7 . . ?
C22 C21 C20 113.97(18) . . ?
C22 C21 H21A 108.8 . . ?
C22 C21 H21B 108.8 . . ?
C21 C22 H22A 109.5 . . ?
C21 C22 H22B 109.5 . . ?
C21 C22 H22C 109.5 . . ?
H22A C22 H22B 109.5 . . ?
H22A C22 H22C 109.5 . . ?
H22B C22 H22C 109.5 . . ?
C25 C24 H24 119.9 . . ?
C25 C24 C23 120.2(3) . . ?
C23 C24 H24 119.9 . . ?
C24 C25 H25 120.0 . . ?
C24 C25 C26 120.1(3) . . ?
C26 C25 H25 120.0 . . ?
C24 C23 H23 120.0 . . ?
C24 C23 C28 120.0(3) . . ?
C28 C23 H23 120.0 . . ?
C23 C28 H28 120.0 . . ?
C23 C28 C27 120.1(3) . . ?
C27 C28 H28 120.0 . . ?
C28 C27 H27 120.4 . . ?
C26 C27 C28 119.3(3) . . ?
C26 C27 H27 120.4 . . ?
C25 C26 C27 120.4(3) . . ?
C25 C26 H26 119.8 . . ?
C27 C26 H26 119.8 . . ?

loop_
_geom_bond_atom_site_label_1
_geom_bond_atom_site_label_2
_geom_bond_distance
_geom_bond_site_symmetry_2
_geom_bond_publ_flag
S4 C11 1.770(2) . ?
S4 C15 1.765(2) . ?
S5 C2 1.780(2) . ?
S5 C18 1.780(2) 2_676 ?
S2 C5 1.772(2) . ?
S2 C9 1.777(2) . ?
S3 C12 1.769(2) . ?
S3 C14 1.770(2) . ?
S1 C6 1.766(2) . ?
S1 C8 1.767(2) . ?
C12 C11 1.395(3) . ?
C12 C7 1.389(3) . ?
C6 C5 1.399(3) . ?
C6 C1 1.387(3) . ?
C11 C10 1.411(3) . ?
C15 C14 1.396(3) . ?
C15 C16 1.394(3) . ?
C5 C4 1.388(3) . ?
C1 H1 0.9500 . ?
C1 C2 1.394(3) . ?
C8 C9 1.395(3) . ?
C8 C7 1.391(3) . ?
C14 C13 1.388(3) . ?
C9 C10 1.407(3) . ?
C10 C19 1.508(3) . ?
C2 C3 1.390(3) . ?
C3 H3 0.9500 . ?
C3 C4 1.395(3) . ?
C19 H19A 0.9900 . ?
C19 H19B 0.9900 . ?
C19 C20 1.536(3) . ?
C4 H4 0.9500 . ?
C7 H7 0.9500 . ?
C20 H20A 0.9900 . ?
C20 H20B 0.9900 . ?
C20 C21 1.527(3) . ?
C13 H13 0.9500 . ?
C13 C18 1.398(3) . ?
C18 C17 1.383(3) . ?
C16 H16 0.9500 . ?
C16 C17 1.392(3) . ?
C17 H17 0.9500 . ?
C21 H21A 0.9900 . ?
C21 H21B 0.9900 . ?
C21 C22 1.521(3) . ?
C22 H22A 0.9800 . ?
C22 H22B 0.9800 . ?
C22 H22C 0.9800 . ?
C24 H24 0.9500 . ?
C24 C25 1.378(4) . ?
C24 C23 1.380(4) . ?
C25 H25 0.9500 . ?
C25 C26 1.378(4) . ?
C23 H23 0.9500 . ?
C23 C28 1.382(4) . ?
C28 H28 0.9500 . ?
C28 C27 1.390(5) . ?
C27 H27 0.9500 . ?
C27 C26 1.387(5) . ?
C26 H26 0.9500 . ?

loop_
_geom_torsion_atom_site_label_1
_geom_torsion_atom_site_label_2
_geom_torsion_atom_site_label_3
_geom_torsion_atom_site_label_4
_geom_torsion
_geom_torsion_site_symmetry_1
_geom_torsion_site_symmetry_2
_geom_torsion_site_symmetry_3
_geom_torsion_site_symmetry_4
_geom_torsion_publ_flag
S4 C11 C10 C9 -175.98(14) . . . . ?
S4 C11 C10 C19 -0.1(3) . . . . ?
S4 C15 C14 S3 -1.8(2) . . . . ?
S4 C15 C14 C13 -176.66(15) . . . . ?
S4 C15 C16 C17 174.19(16) . . . . ?
S5 C2 C3 C4 177.88(15) . . . . ?
S5 C18 C17 C16 -177.12(16) 2_676 . . . ?
S2 C5 C4 C3 -176.10(15) . . . . ?
S2 C9 C10 C11 176.39(14) . . . . ?
S2 C9 C10 C19 0.5(3) . . . . ?
S3 C12 C11 S4 2.4(2) . . . . ?
S3 C12 C11 C10 -174.83(15) . . . . ?
S3 C12 C7 C8 173.28(15) . . . . ?
S3 C14 C13 C18 -172.38(15) . . . . ?
S1 C6 C5 S2 2.3(2) . . . . ?
S1 C6 C5 C4 -175.90(15) . . . . ?
S1 C6 C1 C2 173.78(15) . . . . ?
S1 C8 C9 S2 0.2(2) . . . . ?
S1 C8 C9 C10 179.80(15) . . . . ?
S1 C8 C7 C12 -176.23(15) . . . . ?
C12 S3 C14 C15 45.14(18) . . . . ?
C12 S3 C14 C13 -139.95(17) . . . . ?
C12 C11 C10 C9 1.2(3) . . . . ?
C12 C11 C10 C19 177.09(18) . . . . ?
C6 S1 C8 C9 44.49(18) . . . . ?
C6 S1 C8 C7 -137.25(16) . . . . ?
C6 C5 C4 C3 2.1(3) . . . . ?
C6 C1 C2 S5 -175.62(15) . . . . ?
C6 C1 C2 C3 2.2(3) . . . . ?
C11 S4 C15 C14 -42.49(19) . . . . ?
C11 S4 C15 C16 141.57(17) . . . . ?
C11 C12 C7 C8 -4.0(3) . . . . ?
C11 C10 C19 C20 -89.7(2) . . . . ?
C15 S4 C11 C12 41.86(18) . . . . ?
C15 S4 C11 C10 -140.92(16) . . . . ?
C15 C14 C13 C18 2.5(3) . . . . ?
C15 C16 C17 C18 2.6(3) . . . . ?
C5 S2 C9 C8 -44.18(18) . . . . ?
C5 S2 C9 C10 136.25(16) . . . . ?
C5 C6 C1 C2 -2.3(3) . . . . ?
C1 C6 C5 S2 178.39(15) . . . . ?
C1 C6 C5 C4 0.2(3) . . . . ?
C1 C2 C3 C4 0.1(3) . . . . ?
C8 S1 C6 C5 -45.72(18) . . . . ?
C8 S1 C6 C1 138.20(16) . . . . ?
C8 C9 C10 C11 -3.2(3) . . . . ?
C8 C9 C10 C19 -179.03(18) . . . . ?
C14 S3 C12 C11 -45.81(18) . . . . ?
C14 S3 C12 C7 136.94(16) . . . . ?
C14 C15 C16 C17 -1.8(3) . . . . ?
C14 C13 C18 S5 174.55(15) . . . 2_676 ?
C14 C13 C18 C17 -1.7(3) . . . . ?
C9 S2 C5 C6 42.93(18) . . . . ?
C9 S2 C5 C4 -138.83(16) . . . . ?
C9 C8 C7 C12 2.0(3) . . . . ?
C9 C10 C19 C20 86.0(2) . . . . ?
C10 C19 C20 C21 173.89(17) . . . . ?
C2 C3 C4 C5 -2.3(3) . . . . ?
C19 C20 C21 C22 59.3(2) . . . . ?
C7 C12 C11 S4 179.54(15) . . . . ?
C7 C12 C11 C10 2.4(3) . . . . ?
C7 C8 C9 S2 -177.97(15) . . . . ?
C7 C8 C9 C10 1.6(3) . . . . ?
C13 C18 C17 C16 -0.9(3) . . . . ?
C18 S5 C2 C1 -58.42(18) 2_676 . . . ?
C18 S5 C2 C3 123.75(17) 2_676 . . . ?
C16 C15 C14 S3 174.13(15) . . . . ?
C16 C15 C14 C13 -0.7(3) . . . . ?
C24 C25 C26 C27 -0.5(4) . . . . ?
C24 C23 C28 C27 -0.3(4) . . . . ?
C25 C24 C23 C28 0.4(4) . . . . ?
C23 C24 C25 C26 -0.1(4) . . . . ?
C23 C28 C27 C26 -0.3(4) . . . . ?
C28 C27 C26 C25 0.6(4) . . . . ?
